data_2200445
loop_
_publ_author_name
'Janet M. S. Skakle'
'Solange M. S. V. Wardell'

_publ_section_title
;
 1-Methylethyl 2-[(1-bromo-2-naphthyl)oxy]ethanoate
;
_journal_issue 8
_journal_name_full 'Acta Crystallographica Section E'
_journal_page_first o767
_journal_page_last o768
_journal_paper_doi 10.1107/S160053680101176X
_journal_volume 57
_journal_year 2001
_chemical_formula_iupac 'C15 H15 Br O3'
_chemical_formula_moiety 'C15 H15 Br O3'
_chemical_formula_sum 'C15 H15 Br O3'
_chemical_formula_weight 323.18
_chemical_name_systematic
;
1-Methylethyl 2-[(1-bromo-2-naphthalenyl)oxy]ethanoate
;
_space_group_IT_number 4
_symmetry_cell_setting monoclinic
_symmetry_space_group_name_Hall 'P 2yb'
_symmetry_space_group_name_H-M 'P 1 21 1'
_audit_creation_method SHELXL-97
_cell_angle_alpha 90.00
_cell_angle_beta 102.4951(18)
_cell_angle_gamma 90.00
_cell_formula_units_Z 2
_cell_length_a 10.3369(4)
_cell_length_b 4.7557(2)
_cell_length_c 14.2208(7)
_cell_measurement_reflns_used 4552
_cell_measurement_temperature 120(2)
_cell_measurement_theta_max 27.48
_cell_measurement_theta_min 1.00
_cell_volume 682.52(5)
_computing_cell_refinement 'DENZO and COLLECT'
_computing_data_collection
;
DENZO (Otwinowski & Minor, 1997) and COLLECT (Hooft, 1998)
;
_computing_data_reduction 'DENZO and COLLECT'
_computing_molecular_graphics
;ORTEX in OSCAIL (McArdle, 1994, 2000) and ORTEP-3 for Windows (Farrugia,
 1997)
;
_computing_publication_material 'CIFTAB (Sheldrick, 1997)'
_computing_structure_refinement 'SHELXL97 (Sheldrick, 1997)'
_computing_structure_solution 'SHELXS97 (Sheldrick, 1990)'
_diffrn_ambient_temperature 120(2)
_diffrn_measured_fraction_theta_full .990
_diffrn_measured_fraction_theta_max .990
_diffrn_measurement_device_type 'Enraf Nonius KappaCCD'
_diffrn_measurement_method \f-\w
_diffrn_radiation_monochromator graphite
_diffrn_radiation_source 'fine-focus sealed tube'
_diffrn_radiation_type MoK\a
_diffrn_radiation_wavelength .71073
_diffrn_reflns_av_R_equivalents .052
_diffrn_reflns_av_sigmaI/netI .0669
_diffrn_reflns_limit_h_max 13
_diffrn_reflns_limit_h_min -13
_diffrn_reflns_limit_k_max 5
_diffrn_reflns_limit_k_min -6
_diffrn_reflns_limit_l_max 18
_diffrn_reflns_limit_l_min -16
_diffrn_reflns_number 4741
_diffrn_reflns_theta_full 27.45
_diffrn_reflns_theta_max 27.45
_diffrn_reflns_theta_min 1.47
_diffrn_standards_decay_% 0
_diffrn_standards_number 0
_exptl_absorpt_coefficient_mu 3.012
_exptl_absorpt_correction_T_max .633
_exptl_absorpt_correction_T_min .633
_exptl_absorpt_correction_type empirical
_exptl_absorpt_process_details '(SORTAV; Blessing, 1995, 1997)'
_exptl_crystal_colour colourless
_exptl_crystal_density_diffrn 1.573
_exptl_crystal_density_method 'not measured'
_exptl_crystal_description plate
_exptl_crystal_F_000 328
_exptl_crystal_size_max .35
_exptl_crystal_size_mid .08
_exptl_crystal_size_min .02
_refine_diff_density_max .79
_refine_diff_density_min -.96
_refine_ls_abs_structure_details 'Flack (1983)'
_refine_ls_abs_structure_Flack '0.015(16), 1058 Friedel pairs'
_refine_ls_extinction_method none
_refine_ls_goodness_of_fit_ref 1.08
_refine_ls_hydrogen_treatment constr
_refine_ls_matrix_type full
_refine_ls_number_parameters 174
_refine_ls_number_reflns 2792
_refine_ls_number_restraints 1
_refine_ls_restrained_S_all 1.08
_refine_ls_R_factor_all .050
_refine_ls_R_factor_gt .042
_refine_ls_shift/su_max <0.001
_refine_ls_shift/su_mean <0.001
_refine_ls_structure_factor_coef Fsqd
_refine_ls_weighting_details 'w=1/[\s^2^(Fo^2^)+(0.0509P)^2^+0.5450P] where P = (Fo^2^+2Fc^2^)/3'
_refine_ls_weighting_scheme calc
_refine_ls_wR_factor_ref .112
_reflns_number_gt 2507
_reflns_number_total 2792
_reflns_threshold_expression I>2\s(I)
_cod_data_source_file ci6040.cif
_cod_data_source_block I
_cod_original_sg_symbol_H-M 'P 21'
_cod_database_code 2200445
_cod_database_fobs_code 2200445

loop_
_symmetry_equiv_pos_as_xyz
'x, y, z'
'-x, y+1/2, -z'

loop_
_atom_site_label
_atom_site_fract_x
_atom_site_fract_y
_atom_site_fract_z
_atom_site_U_iso_or_equiv
_atom_site_adp_type
_atom_site_calc_flag
_atom_site_refinement_flags
_atom_site_occupancy
_atom_site_disorder_assembly
_atom_site_disorder_group
_atom_site_type_symbol
Br1 .88045(4) .46057(13) .29285(3) .02619(15) Uani d . 1 . . Br
C1 .6839(4) .9920(14) .0722(3) .0231(11) Uani d . 1 . . C
C2 .6901(5) 1.0579(11) -.0237(4) .0299(12) Uani d . 1 . . C
H2 .6318 1.1956 -.0579 .036 Uiso calc R 1 . . H
C3 .7779(5) .9277(16) -.0677(3) .0326(13) Uani d . 1 . . C
H3 .7810 .9748 -.1321 .039 Uiso calc R 1 . . H
C4 .8640(6) .7234(12) -.0176(4) .0314(12) Uani d . 1 . . C
H4 .9241 .6309 -.0492 .038 Uiso calc R 1 . . H
C5 .8636(5) .6537(11) .0763(4) .0246(10) Uani d . 1 . . C
H5 .9242 .5179 .1093 .029 Uiso calc R 1 . . H
C6 .7714(5) .7869(10) .1238(3) .0214(10) Uani d . 1 . . C
C7 .7635(5) .7257(10) .2203(3) .0217(9) Uani d . 1 . . C
C8 .6723(5) .8543(10) .2632(3) .0214(10) Uani d . 1 . . C
C9 .5840(5) 1.0563(11) .2109(4) .0265(11) Uani d . 1 . . C
H9 .5199 1.1446 .2398 .032 Uiso calc R 1 . . H
C10 .5916(5) 1.1235(11) .1188(4) .0267(11) Uani d . 1 . . C
H10 .5334 1.2621 .0850 .032 Uiso calc R 1 . . H
O1 .6745(3) .7845(8) .3571(2) .0265(8) Uani d . 1 . . O
C11 .5798(4) .9111(11) .4034(3) .0249(12) Uani d . 1 . . C
H11A .5779 1.1165 .3919 .030 Uiso calc R 1 . . H
H11B .6068 .8793 .4737 .030 Uiso calc R 1 . . H
C12 .4420(5) .7905(10) .3663(3) .0241(10) Uani d . 1 . . C
O2 .3540(3) .9384(11) .4023(2) .0237(7) Uani d . 1 . . O
O3 .4171(4) .5876(9) .3152(3) .0351(9) Uani d . 1 . . O
C13 .2134(5) .8627(11) .3683(3) .0257(11) Uani d . 1 . . C
H13 .2043 .6535 .3641 .031 Uiso calc R 1 . . H
C14 .1424(4) .974(2) .4428(3) .0339(11) Uani d . 1 . . C
H14A .1766 .8804 .5045 .051 Uiso calc R 1 . . H
H14B .0472 .9375 .4219 .051 Uiso calc R 1 . . H
H14C .1574 1.1773 .4503 .051 Uiso calc R 1 . . H
C15 .1626(5) .9914(16) .2690(3) .0306(12) Uani d . 1 . . C
H15A .1718 1.1964 .2733 .046 Uiso calc R 1 . . H
H15B .0690 .9423 .2458 .046 Uiso calc R 1 . . H
H15C .2142 .9184 .2242 .046 Uiso calc R 1 . . H

loop_
_atom_site_aniso_label
_atom_site_aniso_U_11
_atom_site_aniso_U_22
_atom_site_aniso_U_33
_atom_site_aniso_U_12
_atom_site_aniso_U_13
_atom_site_aniso_U_23
Br1 .0219(2) .0277(2) .0278(2) .0042(3) .00291(15) .0021(3)
C1 .0177(19) .026(3) .0236(19) -.002(2) .0009(15) .001(3)
C2 .029(3) .027(3) .030(3) -.009(2) -.001(2) .003(2)
C3 .041(3) .033(4) .024(2) -.009(3) .0070(19) .003(3)
C4 .037(3) .029(3) .029(3) -.010(2) .009(2) -.006(2)
C5 .020(2) .023(2) .029(2) .0004(18) .0019(19) -.001(2)
C6 .019(2) .020(2) .023(2) -.0048(17) .0005(18) -.002(2)
C7 .017(2) .022(2) .024(2) -.0012(18) .0015(18) -.001(2)
C8 .021(2) .022(2) .022(2) -.0016(17) .0048(19) -.0026(18)
C9 .017(2) .027(3) .034(3) .0025(17) .004(2) -.003(2)
C10 .019(2) .027(3) .030(3) .0007(19) -.004(2) .006(2)
O1 .0238(18) .034(2) .0227(17) .0080(15) .0066(14) .0031(16)
C11 .023(2) .028(4) .025(2) .0073(19) .0073(16) -.005(2)
C12 .030(3) .020(3) .023(2) .0027(19) .007(2) .000(2)
O2 .0210(14) .0277(18) .0229(13) .0001(19) .0055(11) -.005(2)
O3 .032(2) .031(2) .043(2) -.0020(17) .0094(17) -.0116(18)
C13 .024(2) .029(2) .023(2) -.0035(18) .0049(19) -.0020(19)
C14 .024(2) .051(3) .029(2) .002(4) .0108(17) -.011(4)
C15 .026(2) .036(3) .029(2) -.002(3) .0050(17) -.003(3)

loop_
_atom_type_symbol
_atom_type_description
_atom_type_scat_dispersion_real
_atom_type_scat_dispersion_imag
_atom_type_scat_source
C C .0033 .0016 'International Tables Vol C Tables 4.2.6.8 and 6.1.1.4'
H H .0000 .0000 'International Tables Vol C Tables 4.2.6.8 and 6.1.1.4'
Br Br -.2901 2.4595 'International Tables Vol C Tables 4.2.6.8 and 6.1.1.4'
O O .0106 .0060 'International Tables Vol C Tables 4.2.6.8 and 6.1.1.4'

loop_
_geom_angle_atom_site_label_1
_geom_angle_atom_site_label_2
_geom_angle_atom_site_label_3
_geom_angle
C2 C1 C10 121.8(5)
C2 C1 C6 119.6(5)
C10 C1 C6 118.6(4)
C3 C2 C1 121.2(5)
C3 C2 H2 119.4
C1 C2 H2 119.4
C2 C3 C4 119.7(5)
C2 C3 H3 120.2
C4 C3 H3 120.2
C5 C4 C3 121.6(5)
C5 C4 H4 119.2
C3 C4 H4 119.2
C4 C5 C6 119.6(5)
C4 C5 H5 120.2
C6 C5 H5 120.2
C1 C6 C7 118.4(4)
C1 C6 C5 118.3(4)
C7 C6 C5 123.3(4)
C8 C7 C6 121.7(4)
C8 C7 Br1 118.3(4)
C6 C7 Br1 120.0(3)
O1 C8 C7 117.2(4)
O1 C8 C9 123.2(4)
C7 C8 C9 119.6(4)
C10 C9 C8 119.8(5)
C10 C9 H9 120.1
C8 C9 H9 120.1
C9 C10 C1 121.9(5)
C9 C10 H10 119.1
C1 C10 H10 119.1
C8 O1 C11 118.6(4)
O1 C11 C12 111.4(4)
O1 C11 H11A 109.3
C12 C11 H11A 109.3
O1 C11 H11B 109.3
C12 C11 H11B 109.3
H11A C11 H11B 108.0
O3 C12 O2 125.4(5)
O3 C12 C11 125.1(4)
O2 C12 C11 109.4(4)
C12 O2 C13 116.7(4)
O2 C13 C14 106.1(4)
O2 C13 C15 108.9(4)
C14 C13 C15 112.7(5)
O2 C13 H13 109.7
C14 C13 H13 109.7
C15 C13 H13 109.7
C13 C14 H14A 109.5
C13 C14 H14B 109.5
H14A C14 H14B 109.5
C13 C14 H14C 109.5
H14A C14 H14C 109.5
H14B C14 H14C 109.5
C13 C15 H15A 109.5
C13 C15 H15B 109.5
H15A C15 H15B 109.5
C13 C15 H15C 109.5
H15A C15 H15C 109.5
H15B C15 H15C 109.5

loop_
_geom_bond_atom_site_label_1
_geom_bond_atom_site_label_2
_geom_bond_site_symmetry_2
_geom_bond_distance
_geom_bond_publ_flag
Br1 C7 . 1.891(5) ?
C1 C2 . 1.414(7) ?
C1 C10 . 1.419(7) ?
C1 C6 . 1.422(7) ?
C2 C3 . 1.358(8) ?
C2 H2 . .9500 ?
C3 C4 . 1.404(9) ?
C3 H3 . .9500 ?
C4 C5 . 1.376(7) ?
C4 H4 . .9500 ?
C5 C6 . 1.430(7) ?
C5 H5 . .9500 ?
C6 C7 . 1.422(6) ?
C7 C8 . 1.374(6) ?
C8 O1 . 1.371(6) ?
C8 C9 . 1.420(7) ?
C9 C10 . 1.367(7) ?
C9 H9 . .9500 ?
C10 H10 . .9500 ?
O1 C11 . 1.426(5) ?
C11 C12 . 1.521(7) ?
C11 H11A . .9900 ?
C11 H11B . .9900 ?
C12 O3 . 1.201(6) ?
C12 O2 . 1.337(6) ?
O2 C13 . 1.474(6) ?
C13 C14 . 1.510(7) ?
C13 C15 . 1.524(7) ?
C13 H13 . 1.0000 ?
C14 H14A . .9800 ?
C14 H14B . .9800 ?
C14 H14C . .9800 ?
C15 H15A . .9800 ?
C15 H15B . .9800 ?
C15 H15C . .9800 ?

loop_
_geom_hbond_atom_site_label_D
_geom_hbond_atom_site_label_H
_geom_hbond_atom_site_label_A
_geom_hbond_distance_DH
_geom_hbond_distance_HA
_geom_hbond_distance_DA
_geom_hbond_angle_DHA
C5 H5 Br1 .95 2.76 3.182(5) 108.0

loop_
_cod_related_entry_id
_cod_related_entry_database
_cod_related_entry_code
1 ChemSpider 21132793
